data_2006220
loop_
_publ_author_name
'Nerenz, Heiko'
'Grahn, Walter'
'Jones, Peter G.'

_publ_section_title
;
 Thieno[2,3-<i>c</i>]pyridine, the First Structure of a Thienopyridine
;
_journal_issue 6
_journal_name_full 'Acta Crystallographica Section C'
_journal_page_first 787
_journal_page_last 789
_journal_paper_doi 10.1107/S0108270197002084
_journal_volume 53
_journal_year 1997
_chemical_formula_sum 'C7 H5 N S'
_chemical_formula_weight 135.18
_chemical_name_systematic
;
 Thieno[2,3-c]pyridine
;
_space_group_IT_number 61
_symmetry_cell_setting orthorhombic
_symmetry_space_group_name_Hall '-P 2ac 2ab'
_symmetry_space_group_name_H-M 'P b c a'
_audit_creation_method SHELXL
_cell_angle_alpha 90.00
_cell_angle_beta 90.00
_cell_angle_gamma 90.00
_cell_formula_units_Z 8
_cell_length_a 5.7618(6)
_cell_length_b 14.4939(18)
_cell_length_c 14.5031(18)
_cell_measurement_reflns_used 63
_cell_measurement_temperature 173(2)
_cell_measurement_theta_max 12.5
_cell_measurement_theta_min 4
_cell_volume 1211.2(2)
_computing_cell_refinement XSCANS
_computing_data_collection 'XSCANS (Fait, 1991)'
_computing_data_reduction XSCANS
_computing_molecular_graphics 'XP (Siemens, 1994)'
_computing_publication_material SHELXL93
_computing_structure_refinement 'SHELXL93 (Sheldrick, 1993)'
_computing_structure_solution 'SHELXS86 (Sheldrick, 1990)'
_diffrn_ambient_temperature 173(2)
_diffrn_measurement_device 'Siemens P4'
_diffrn_measurement_method \w-scans
_diffrn_radiation_monochromator graphite
_diffrn_radiation_source 'fine-focus sealed tube'
_diffrn_radiation_type MoK\a
_diffrn_radiation_wavelength 0.71073
_diffrn_reflns_av_R_equivalents 0.0202
_diffrn_reflns_av_sigmaI/netI 0.0206
_diffrn_reflns_limit_h_max 0
_diffrn_reflns_limit_h_min -7
_diffrn_reflns_limit_k_max 13
_diffrn_reflns_limit_k_min -18
_diffrn_reflns_limit_l_max 18
_diffrn_reflns_limit_l_min 0
_diffrn_reflns_number 2569
_diffrn_reflns_theta_max 27.50
_diffrn_reflns_theta_min 3.14
_diffrn_standards_decay_% 0
_diffrn_standards_interval_count 247
_diffrn_standards_number 3
_exptl_absorpt_coefficient_mu 0.420
_exptl_absorpt_correction_type none
_exptl_crystal_colour colourless
_exptl_crystal_density_diffrn 1.483
_exptl_crystal_density_meas ?
_exptl_crystal_description tablet
_exptl_crystal_F_000 560
_exptl_crystal_size_max 0.8
_exptl_crystal_size_mid 0.35
_exptl_crystal_size_min 0.15
_refine_diff_density_max 0.275
_refine_diff_density_min -0.230
_refine_ls_extinction_method none
_refine_ls_goodness_of_fit_all 1.060
_refine_ls_goodness_of_fit_obs 1.139
_refine_ls_hydrogen_treatment 'H atoms riding'
_refine_ls_matrix_type full
_refine_ls_number_parameters 82
_refine_ls_number_reflns 1391
_refine_ls_number_restraints 0
_refine_ls_restrained_S_all 1.060
_refine_ls_restrained_S_obs 1.139
_refine_ls_R_factor_all 0.0329
_refine_ls_R_factor_obs .0263
_refine_ls_shift/esd_max 0.000
_refine_ls_shift/esd_mean 0.000
_refine_ls_structure_factor_coef Fsqd
_refine_ls_weighting_details 'w = 1/[\s^2^(Fo^2^)+(0.0457P)^2^+0.1230P] where P=(Fo^2^+2Fc^2^)/3'
_refine_ls_weighting_scheme calc
_refine_ls_wR_factor_all 0.0776
_refine_ls_wR_factor_obs .0756
_reflns_number_observed 1158
_reflns_number_total 1391
_reflns_observed_criterion >2sigma(I)
_cod_data_source_file fg1264.cif
_cod_data_source_block fili
_cod_depositor_comments
;
The following automatic conversions were performed:
'_geom_bond_publ_flag' value 'Y' changed to 'y' according to
'/home/saulius/struct/CIF-dictionaries/cif_core.dic' dictionary named
'cif_core.dic' version 2.4.1 from 2010-06-29 (10 times).

Automatic conversion script
Id: cif_fix_enum 1527 2010-12-29 10:47:43Z saulius 

The following automatic conversions were performed:

'_geom_bond_publ_flag' value 'Y' changed to 'y' according to
/home/saulius/struct/CIF-dictionaries/cif_core.dic dictionary named
'cif_core.dic' version 2.4.1 from 2010-06-29 (10
times).

'_geom_angle_publ_flag' value 'Y' changed to 'y' according
to /home/saulius/struct/CIF-dictionaries/cif_core.dic dictionary
named 'cif_core.dic' version 2.4.1 from 2010-06-29 (13 times).

Automatic conversion script
Id: cif_fix_values 1715 2011-07-08 13:25:40Z adriana 

The following automatic conversions were performed:

'_exptl_crystal_density_meas' value 'not measured' was changed to '?'
- the value is perceived as not measured.

Automatic conversion script
Id: cif_fix_values 3008 2015-01-20 13:52:24Z robertas 

The following automatic conversions were performed:

'_refine_ls_weighting_scheme' value 'calc w =
1/[\s^2^(Fo^2^)+(0.0457P)^2^+0.1230P] where P=(Fo^2^+2Fc^2^)/3' was
changed to 'calc'. New tag '_refine_ls_weighting_details' was
created. The value of the new tag was set to 'w =
1/[\s^2^(Fo^2^)+(0.0457P)^2^+0.1230P] where P=(Fo^2^+2Fc^2^)/3'.

Automatic conversion script
Id: cif_fix_values 3143 2015-03-26 13:38:13Z robertas 
;
_cod_database_code 2006220

loop_
_symmetry_equiv_pos_as_xyz
'x, y, z'
'-x+1/2, -y, z+1/2'
'-x, y+1/2, -z+1/2'
'x+1/2, -y+1/2, -z'
'-x, -y, -z'
'x-1/2, y, -z-1/2'
'x, -y-1/2, z-1/2'
'-x-1/2, y-1/2, z'

loop_
_atom_site_aniso_label
_atom_site_aniso_U_11
_atom_site_aniso_U_22
_atom_site_aniso_U_33
_atom_site_aniso_U_12
_atom_site_aniso_U_13
_atom_site_aniso_U_23
S1 .02488(19) .0211(2) .0264(2) -.00019(12) -.00324(12) .00178(13)
C2 .0271(7) .0242(6) .0230(6) -.0069(5) .0008(5) -.0017(5)
C3 .0212(6) .0298(7) .0218(6) -.0051(5) -.0003(5) -.0007(5)
C3a .0203(6) .0247(7) .0177(5) -.0010(5) .0021(5) -.0002(5)
C4 .0230(7) .0293(7) .0266(7) .0039(5) -.0006(5) .0021(6)
C5 .0303(7) .0231(7) .0339(7) .0034(5) .0011(6) .0019(6)
N6 .0303(6) .0229(6) .0320(6) -.0029(4) -.0012(5) -.0001(5)
C7 .0234(7) .0256(7) .0258(6) -.0022(5) -.0025(5) -.0001(5)
C7a .0211(6) .0226(6) .0196(6) -.0005(5) .0009(5) .0004(5)

loop_
_atom_site_label
_atom_site_fract_x
_atom_site_fract_y
_atom_site_fract_z
_atom_site_U_iso_or_equiv
_atom_site_thermal_displace_type
_atom_site_calc_flag
_atom_site_refinement_flags
_atom_site_occupancy
_atom_site_disorder_group
_atom_site_type_symbol
S1 .72927(6) .23357(2) .42064(2) .02413(13) Uani d . 1 . S
C2 .4785(2) .20149(10) .36376(9) .0247(3) Uani d . 1 . C
H2 .4350 .1389 .3546 .030 Uiso calc R 1 . H
C3 .3497(2) .27326(9) .33350(9) .0243(3) Uani d . 1 . C
H3 .2065 .2668 .3016 .029 Uiso calc R 1 . H
C3a .4542(2) .36029(9) .35510(8) .0209(3) Uani d . 1 . C
C4 .3828(2) .45077(10) .33607(9) .0263(3) Uani d . 1 . C
H4 .2415 .4624 .3044 .032 Uiso calc R 1 . H
C5 .5226(2) .52206(9) .36435(10) .0291(3) Uani d . 1 . C
H5 .4723 .5831 .3514 .035 Uiso calc R 1 . H
N6 .7268(2) .51179(9) .40931(9) .0284(3) Uani d . 1 . N
C7 .7961(2) .42622(10) .42837(9) .0249(3) Uani d . 1 . C
H7 .9382 .4175 .4604 .030 Uiso calc R 1 . H
C7a .6663(2) .34896(9) .40279(8) .0211(3) Uani d . 1 . C

loop_
_atom_type_symbol
_atom_type_description
_atom_type_scat_dispersion_real
_atom_type_scat_dispersion_imag
_atom_type_scat_source
C C 0.0033 0.0016 'International Tables Vol C Tables 4.2.6.8 and 6.1.1.4'
H H 0.0000 0.0000 'International Tables Vol C Tables 4.2.6.8 and 6.1.1.4'
N N 0.0061 0.0033 'International Tables Vol C Tables 4.2.6.8 and 6.1.1.4'
S S 0.1246 0.1234 'International Tables Vol C Tables 4.2.6.8 and 6.1.1.4'

loop_
_geom_angle_atom_site_label_1
_geom_angle_atom_site_label_2
_geom_angle_atom_site_label_3
_geom_angle
_geom_angle_publ_flag
C2 S1 C7a 90.76(6) y
C3 C2 S1 114.04(11) y
C2 C3 C3a 112.08(12) y
C4 C3a C7a 117.29(12) y
C4 C3a C3 131.10(12) y
C7a C3a C3 111.60(12) y
C5 C4 C3a 118.25(13) y
N6 C5 C4 124.83(13) y
C7 N6 C5 117.57(13) y
N6 C7 C7a 122.08(13) y
C7 C7a C3a 119.98(12) y
C7 C7a S1 128.51(10) y
C3a C7a S1 111.51(9) y

loop_
_geom_bond_atom_site_label_1
_geom_bond_atom_site_label_2
_geom_bond_site_symmetry_2
_geom_bond_distance
_geom_bond_publ_flag
S1 C2 . 1.7276(14) y
S1 C7a . 1.7308(13) y
C2 C3 . 1.351(2) y
C3 C3a . 1.433(2) y
C3a C4 . 1.402(2) y
C3a C7a . 1.414(2) y
C4 C5 . 1.373(2) y
C5 N6 . 1.354(2) y
N6 C7 . 1.332(2) y
C7 C7a . 1.397(2) y

loop_
_geom_torsion_atom_site_label_1
_geom_torsion_atom_site_label_2
_geom_torsion_atom_site_label_3
_geom_torsion_atom_site_label_4
_geom_torsion
C7a S1 C2 C3 -0.88(11)
S1 C2 C3 C3a 0.68(15)
C2 C3 C3a C4 179.15(13)
C2 C3 C3a C7a -0.03(16)
C7a C3a C4 C5 0.27(18)
C3 C3a C4 C5 -178.87(13)
C3a C4 C5 N6 0.3(2)
C4 C5 N6 C7 -0.7(2)
C5 N6 C7 C7a 0.6(2)
N6 C7 C7a C3a 0.0(2)
N6 C7 C7a S1 179.42(10)
C4 C3a C7a C7 -0.43(18)
C3 C3a C7a C7 178.88(11)
C4 C3a C7a S1 -179.93(9)
C3 C3a C7a S1 -0.62(13)
C2 S1 C7a C7 -178.61(13)
C2 S1 C7a C3A 0.83(10)

loop_
_cod_related_entry_id
_cod_related_entry_database
_cod_related_entry_code
1 ChemSpider 8869
